data_7157805
loop_
_publ_author_name
'He, Chun-Ting'
'Han, Xiao-Li'
'Zhang, Yan-Xue'
'Du, Zhen-Ting'
'Si, Chang-Mei'
'Wei, Bang-Guo'

_publ_section_title
;
 Sc(OTf)<sub>3</sub>-catalyzed [3 + 2]-cycloaddition of nitrones with
 ynones.
;
_journal_issue 2
_journal_name_full 'Organic &amp; biomolecular chemistry'
_journal_page_first 457
_journal_page_last 466
_journal_paper_doi 10.1039/d0ob02158j
_journal_volume 19
_journal_year 2021
_chemical_formula_sum 'C31 H27 N O3'
_chemical_formula_weight 461.53
_space_group_crystal_system monoclinic
_space_group_IT_number 14
_space_group_name_Hall '-P 2ybc'
_space_group_name_H-M_alt 'P 1 21/c 1'
_atom_sites_solution_hydrogens geom
_audit_update_record
;
2020-09-18 deposited with the CCDC.	2020-12-03 downloaded from the CCDC.
;
_cell_angle_alpha 90
_cell_angle_beta 91.206(2)
_cell_angle_gamma 90
_cell_formula_units_Z 4
_cell_length_a 12.3306(6)
_cell_length_b 9.6662(6)
_cell_length_c 21.3703(12)
_cell_measurement_reflns_used 6474
_cell_measurement_temperature 300.(2)
_cell_measurement_theta_max 25.6563
_cell_measurement_theta_min 2.3126
_cell_volume 2546.6(2)
_computing_cell_refinement 'SAINT V8.38A (Bruker AXS Inc., 2017)'
_computing_data_reduction 'SAINT V8.38A (Bruker AXS Inc., 2017)'
_computing_molecular_graphics 'shelXle (C.B. Huebschle, rev 924)'
_computing_structure_refinement 'SHELXL-2018/3 (Sheldrick, 2018)'
_computing_structure_solution 'SHELXT 2014/5 (Sheldrick, 2014)'
_diffrn_ambient_temperature 300.(2)
_diffrn_detector_area_resol_mean 7.3910
_diffrn_measured_fraction_theta_full 0.994
_diffrn_measured_fraction_theta_max 0.994
_diffrn_measurement_device_type 'd8 venture'
_diffrn_radiation_type 'mo k\a'
_diffrn_radiation_wavelength 0.71073
_diffrn_reflns_av_R_equivalents 0.0355
_diffrn_reflns_av_unetI/netI 0.0302
_diffrn_reflns_limit_h_max 15
_diffrn_reflns_limit_h_min -14
_diffrn_reflns_limit_k_max 10
_diffrn_reflns_limit_k_min -11
_diffrn_reflns_limit_l_max 26
_diffrn_reflns_limit_l_min -26
_diffrn_reflns_number 19036
_diffrn_reflns_theta_full 25.75
_diffrn_reflns_theta_max 25.75
_diffrn_reflns_theta_min 2.31
_exptl_absorpt_coefficient_mu 0.077
_exptl_absorpt_correction_T_max 0.99
_exptl_absorpt_correction_T_min 0.88
_exptl_absorpt_correction_type multi-scan
_exptl_absorpt_process_details
;
SADABS-2016/2 - Bruker AXS area detector scaling and absorption correction
;
_exptl_crystal_colour 'clear light colourless'
_exptl_crystal_density_diffrn 1.204
_exptl_crystal_density_method 'not measured'
_exptl_crystal_description block
_exptl_crystal_F_000 976
_exptl_crystal_size_max 0.300
_exptl_crystal_size_mid 0.200
_exptl_crystal_size_min 0.100
_refine_diff_density_max 0.117
_refine_diff_density_min -0.162
_refine_ls_extinction_method none
_refine_ls_goodness_of_fit_ref 1.053
_refine_ls_hydrogen_treatment constr
_refine_ls_matrix_type full
_refine_ls_number_parameters 317
_refine_ls_number_reflns 4831
_refine_ls_number_restraints 0
_refine_ls_restrained_S_all 1.053
_refine_ls_R_factor_all 0.0641
_refine_ls_R_factor_gt 0.0426
_refine_ls_shift/su_max 0.000
_refine_ls_shift/su_mean 0.000
_refine_ls_structure_factor_coef Fsqd
_refine_ls_weighting_details 'w=1/[\s^2^(Fo^2^)+(0.0474P)^2^+0.4169P] where P=(Fo^2^+2Fc^2^)/3'
_refine_ls_weighting_scheme calc
_refine_ls_wR_factor_gt 0.0996
_refine_ls_wR_factor_ref 0.1138
_reflns_number_gt 3472
_reflns_number_total 4831
_reflns_threshold_expression 'I > 2\s(I)'
_cod_data_source_file d0ob02158j2.cif
_cod_data_source_block 20191226hct1611
_cod_depositor_comments
;
The following automatic conversions were performed:

data item '_exptl_absorpt_correction_type' value 'Multi-Scan' was
changed to 'multi-scan' in accordance with the
/home/data/users/saulius/crontab/automatic-downloads/rss-feeds/RSC/lib/dictionaries/cif_core.dic
dictionary named 'cif_core.dic' version 2.4.2 last updated on
2011-04-26.

Automatic conversion script
Id: cif_fix_values 7556 2019-12-06 15:28:31Z antanas 

 Adding full bibliography for 7157805.cif.
;
_cod_database_code 7157805

loop_
_space_group_symop_operation_xyz
'x, y, z'
'-x, y+1/2, -z+1/2'
'-x, -y, -z'
'x, -y-1/2, z-1/2'

loop_
_atom_site_type_symbol
_atom_site_label
_atom_site_fract_x
_atom_site_fract_y
_atom_site_fract_z
_atom_site_U_iso_or_equiv
_atom_site_adp_type
_atom_site_calc_flag
_atom_site_refinement_flags_adp
_atom_site_refinement_flags_occupancy
_atom_site_refinement_flags_posn
_atom_site_occupancy
_atom_site_disorder_assembly
_atom_site_disorder_group
O O1 0.35313(9) 0.00980(12) 0.46596(6) 0.0635(3) Uani d . . . 1 . .
O O2 0.72601(9) 0.32279(11) 0.33660(5) 0.0572(3) Uani d . . . 1 . .
O O3 0.57981(10) 0.75366(13) 0.34904(8) 0.0892(5) Uani d . . . 1 . .
N N1 0.79639(10) 0.42658(13) 0.30671(6) 0.0511(3) Uani d . . . 1 . .
C C1 0.21721(19) -0.0749(3) 0.53138(12) 0.0993(8) Uani d . . . 1 . .
H H10 0.169655 -0.092311 0.49612 0.149 Uiso calc U . R 1 . .
H H1 0.174917 -0.056188 0.567634 0.149 Uiso calc U . R 1 . .
H H11 0.262046 -0.154502 0.539068 0.149 Uiso calc U . R 1 . .
C C2 0.28746(15) 0.0476(2) 0.51785(9) 0.0685(5) Uani d . . . 1 . .
H H12 0.243127 0.127529 0.507347 0.082 Uiso calc U . R 1 . .
H H13 0.332818 0.070045 0.554072 0.082 Uiso calc U . R 1 . .
C C3 0.41783(12) 0.10792(17) 0.44085(8) 0.0500(4) Uani d . . . 1 . .
C C4 0.42906(13) 0.24175(17) 0.46320(8) 0.0547(4) Uani d . . . 1 . .
H H14 0.390819 0.270402 0.49794 0.066 Uiso calc U . R 1 . .
C C5 0.49741(13) 0.33203(17) 0.43348(8) 0.0540(4) Uani d . . . 1 . .
H H15 0.504904 0.421736 0.448699 0.065 Uiso calc U . R 1 . .
C C6 0.55528(12) 0.29275(16) 0.38153(7) 0.0483(4) Uani d . . . 1 . .
C C7 0.63193(12) 0.38721(16) 0.35260(7) 0.0485(4) Uani d . . . 1 . .
C C8 0.78396(14) 0.40202(19) 0.23901(8) 0.0600(4) Uani d . . . 1 . .
H H6 0.709747 0.42004 0.225411 0.072 Uiso calc U . R 1 . .
H H7 0.801157 0.306557 0.229364 0.072 Uiso calc U . R 1 . .
C C9 0.86027(13) 0.49785(18) 0.20599(7) 0.0519(4) Uani d . . . 1 . .
C C10 0.96978(14) 0.4995(2) 0.22135(8) 0.0629(5) Uani d . . . 1 . .
H H3 0.997233 0.437687 0.251047 0.076 Uiso calc U . R 1 . .
C C11 1.03849(15) 0.5913(2) 0.19323(9) 0.0729(5) Uani d . . . 1 . .
H H27 1.11195 0.591012 0.204021 0.088 Uiso calc U . R 1 . .
C C12 0.99995(17) 0.6829(2) 0.14969(9) 0.0740(6) Uani d . . . 1 . .
H H2 1.046485 0.745589 0.131035 0.089 Uiso calc U . R 1 . .
C C13 0.82260(15) 0.5894(2) 0.16194(9) 0.0735(5) Uani d . . . 1 . .
H H4 0.749293 0.589848 0.150768 0.088 Uiso calc U . R 1 . .
C C14 0.89209(18) 0.6814(2) 0.13380(10) 0.0852(6) Uani d . . . 1 . .
H H5 0.865209 0.742886 0.103788 0.102 Uiso calc U . R 1 . .
C C15 0.74983(12) 0.56234(16) 0.32637(7) 0.0480(4) Uani d . . . 1 . .
H H26 0.748861 0.626703 0.29093 0.058 Uiso calc U . R 1 . .
C C16 0.63503(12) 0.52529(16) 0.34322(7) 0.0482(4) Uani d . . . 1 . .
C C17 0.47605(13) 0.06638(17) 0.38905(8) 0.0569(4) Uani d . . . 1 . .
H H8 0.468772 -0.023468 0.373976 0.068 Uiso calc U . R 1 . .
C C18 0.54398(13) 0.15709(17) 0.36014(8) 0.0556(4) Uani d . . . 1 . .
H H9 0.583085 0.127897 0.325826 0.067 Uiso calc U . R 1 . .
C C19 0.55253(13) 0.63171(17) 0.34754(8) 0.0562(4) Uani d . . . 1 . .
C C20 0.43433(13) 0.59616(17) 0.34714(8) 0.0548(4) Uani d . . . 1 . .
C C21 0.36643(14) 0.66800(19) 0.38658(9) 0.0644(5) Uani d . . . 1 . .
H H16 0.395055 0.735436 0.413206 0.077 Uiso calc U . R 1 . .
C C22 0.25667(16) 0.6401(2) 0.38658(11) 0.0814(6) Uani d . . . 1 . .
H H20 0.212 0.687141 0.413917 0.098 Uiso calc U . R 1 . .
C C23 0.21368(17) 0.5443(3) 0.34683(12) 0.0897(7) Uani d . . . 1 . .
H H17 0.139594 0.526287 0.346883 0.108 Uiso calc U . R 1 . .
C C24 0.27903(18) 0.4738(2) 0.30657(11) 0.0844(6) Uani d . . . 1 . .
H H18 0.248848 0.409055 0.279112 0.101 Uiso calc U . R 1 . .
C C25 0.39010(15) 0.4985(2) 0.30659(9) 0.0658(5) Uani d . . . 1 . .
H H19 0.434362 0.449911 0.279588 0.079 Uiso calc U . R 1 . .
C C26 0.81931(12) 0.62058(16) 0.37923(7) 0.0483(4) Uani d . . . 1 . .
C C27 0.89065(14) 0.72699(19) 0.36794(8) 0.0623(5) Uani d . . . 1 . .
H H21 0.891693 0.767227 0.328429 0.075 Uiso calc U . R 1 . .
C C28 0.96061(15) 0.7748(2) 0.41439(9) 0.0729(5) Uani d . . . 1 . .
H H22 1.007822 0.847271 0.406135 0.087 Uiso calc U . R 1 . .
C C29 0.96050(15) 0.7159(2) 0.47225(9) 0.0732(5) Uani d . . . 1 . .
H H25 1.008056 0.74758 0.50343 0.088 Uiso calc U . R 1 . .
C C30 0.89008(16) 0.6097(2) 0.48455(9) 0.0707(5) Uani d . . . 1 . .
H H23 0.890065 0.569367 0.524057 0.085 Uiso calc U . R 1 . .
C C31 0.81949(15) 0.56289(19) 0.43845(8) 0.0625(5) Uani d . . . 1 . .
H H24 0.771414 0.491698 0.447247 0.075 Uiso calc U . R 1 . .

loop_
_atom_site_aniso_label
_atom_site_aniso_U_11
_atom_site_aniso_U_22
_atom_site_aniso_U_33
_atom_site_aniso_U_12
_atom_site_aniso_U_13
_atom_site_aniso_U_23
O1 0.0595(7) 0.0524(7) 0.0790(8) -0.0096(6) 0.0132(6) 0.0089(6)
O2 0.0598(7) 0.0428(6) 0.0698(7) 0.0017(5) 0.0219(5) 0.0031(5)
O3 0.0649(8) 0.0413(7) 0.1622(15) -0.0043(6) 0.0200(8) -0.0142(8)
N1 0.0564(8) 0.0446(8) 0.0529(8) -0.0031(6) 0.0160(6) -0.0023(6)
C1 0.0921(16) 0.0933(18) 0.1139(19) -0.0255(13) 0.0334(14) 0.0204(14)
C2 0.0599(10) 0.0715(13) 0.0746(12) -0.0022(9) 0.0148(9) 0.0153(10)
C3 0.0445(8) 0.0447(9) 0.0610(10) -0.0016(7) 0.0022(7) 0.0079(8)
C4 0.0596(10) 0.0499(10) 0.0549(10) -0.0012(8) 0.0127(7) -0.0004(8)
C5 0.0636(10) 0.0410(9) 0.0578(10) -0.0026(7) 0.0105(8) -0.0045(7)
C6 0.0500(8) 0.0395(8) 0.0557(9) -0.0013(7) 0.0071(7) -0.0016(7)
C7 0.0488(8) 0.0448(9) 0.0522(9) 0.0014(7) 0.0085(7) -0.0033(7)
C8 0.0656(10) 0.0613(11) 0.0534(10) -0.0086(8) 0.0112(8) -0.0118(8)
C9 0.0557(9) 0.0601(10) 0.0403(8) -0.0006(8) 0.0079(7) -0.0107(7)
C10 0.0568(10) 0.0745(12) 0.0577(10) 0.0039(9) 0.0068(8) 0.0031(9)
C11 0.0569(10) 0.0969(16) 0.0654(12) -0.0084(10) 0.0101(9) -0.0039(11)
C12 0.0817(14) 0.0776(14) 0.0637(12) -0.0155(11) 0.0230(10) -0.0028(10)
C13 0.0608(11) 0.1013(16) 0.0583(11) 0.0016(11) 0.0005(8) 0.0111(11)
C14 0.0929(16) 0.0978(17) 0.0652(12) 0.0066(13) 0.0102(11) 0.0269(12)
C15 0.0533(9) 0.0414(8) 0.0496(9) -0.0010(7) 0.0100(7) 0.0000(7)
C16 0.0477(8) 0.0430(9) 0.0541(9) -0.0027(6) 0.0084(7) -0.0035(7)
C17 0.0568(9) 0.0396(9) 0.0746(11) -0.0033(7) 0.0078(8) -0.0061(8)
C18 0.0570(9) 0.0469(9) 0.0634(10) -0.0003(7) 0.0141(8) -0.0085(8)
C19 0.0545(9) 0.0424(9) 0.0719(11) -0.0021(7) 0.0091(8) -0.0032(8)
C20 0.0522(9) 0.0467(9) 0.0654(10) 0.0014(7) 0.0016(8) 0.0080(8)
C21 0.0589(10) 0.0575(11) 0.0771(12) 0.0059(8) 0.0079(9) 0.0073(9)
C22 0.0574(11) 0.0879(16) 0.0995(16) 0.0084(11) 0.0144(11) 0.0196(13)
C23 0.0554(12) 0.1040(19) 0.1095(18) -0.0064(12) -0.0058(12) 0.0273(15)
C24 0.0778(14) 0.0834(15) 0.0907(15) -0.0199(12) -0.0261(12) 0.0125(12)
C25 0.0687(11) 0.0611(11) 0.0672(11) -0.0040(9) -0.0065(9) 0.0067(9)
C26 0.0473(8) 0.0461(9) 0.0521(9) -0.0003(7) 0.0112(7) -0.0028(7)
C27 0.0620(10) 0.0654(12) 0.0599(11) -0.0147(9) 0.0100(8) 0.0028(9)
C28 0.0617(11) 0.0823(14) 0.0749(13) -0.0245(10) 0.0078(9) -0.0045(11)
C29 0.0618(11) 0.0912(15) 0.0665(12) -0.0076(10) -0.0015(9) -0.0129(11)
C30 0.0825(13) 0.0774(14) 0.0521(10) -0.0037(11) 0.0022(9) -0.0013(9)
C31 0.0735(11) 0.0576(11) 0.0566(10) -0.0123(9) 0.0097(8) 0.0013(8)

loop_
_atom_type_symbol
_atom_type_description
_atom_type_scat_dispersion_real
_atom_type_scat_dispersion_imag
_atom_type_scat_source
C C 0.0033 0.0016 'International Tables Vol C Tables 4.2.6.8 and 6.1.1.4'
H H 0.0000 0.0000 'International Tables Vol C Tables 4.2.6.8 and 6.1.1.4'
N N 0.0061 0.0033 'International Tables Vol C Tables 4.2.6.8 and 6.1.1.4'
O O 0.0106 0.0060 'International Tables Vol C Tables 4.2.6.8 and 6.1.1.4'

loop_
_geom_angle_atom_site_label_1
_geom_angle_atom_site_label_2
_geom_angle_atom_site_label_3
_geom_angle_site_symmetry_1
_geom_angle_site_symmetry_3
_geom_angle
_geom_angle_publ_flag
C3 O1 C2 . . 118.29(13) ?
C7 O2 N1 . . 107.92(11) ?
C8 N1 O2 . . 105.37(11) ?
C8 N1 C15 . . 112.65(13) ?
O2 N1 C15 . . 103.97(10) ?
C2 C1 H10 . . 109.5 ?
C2 C1 H1 . . 109.5 ?
H10 C1 H1 . . 109.5 ?
C2 C1 H11 . . 109.5 ?
H10 C1 H11 . . 109.5 ?
H1 C1 H11 . . 109.5 ?
O1 C2 C1 . . 106.62(17) ?
O1 C2 H12 . . 110.4 ?
C1 C2 H12 . . 110.4 ?
O1 C2 H13 . . 110.4 ?
C1 C2 H13 . . 110.4 ?
H12 C2 H13 . . 108.6 ?
O1 C3 C4 . . 124.87(15) ?
O1 C3 C17 . . 115.49(15) ?
C4 C3 C17 . . 119.64(14) ?
C5 C4 C3 . . 119.36(15) ?
C5 C4 H14 . . 120.3 ?
C3 C4 H14 . . 120.3 ?
C4 C5 C6 . . 121.76(15) ?
C4 C5 H15 . . 119.1 ?
C6 C5 H15 . . 119.1 ?
C5 C6 C18 . . 118.08(14) ?
C5 C6 C7 . . 121.10(14) ?
C18 C6 C7 . . 120.68(14) ?
C16 C7 O2 . . 112.73(13) ?
C16 C7 C6 . . 134.53(14) ?
O2 C7 C6 . . 112.42(13) ?
N1 C8 C9 . . 107.96(13) ?
N1 C8 H6 . . 110.1 ?
C9 C8 H6 . . 110.1 ?
N1 C8 H7 . . 110.1 ?
C9 C8 H7 . . 110.1 ?
H6 C8 H7 . . 108.4 ?
C13 C9 C10 . . 118.18(16) ?
C13 C9 C8 . . 120.96(16) ?
C10 C9 C8 . . 120.80(16) ?
C11 C10 C9 . . 120.75(18) ?
C11 C10 H3 . . 119.6 ?
C9 C10 H3 . . 119.6 ?
C12 C11 C10 . . 120.60(18) ?
C12 C11 H27 . . 119.7 ?
C10 C11 H27 . . 119.7 ?
C11 C12 C14 . . 119.14(19) ?
C11 C12 H2 . . 120.4 ?
C14 C12 H2 . . 120.4 ?
C9 C13 C14 . . 120.79(18) ?
C9 C13 H4 . . 119.6 ?
C14 C13 H4 . . 119.6 ?
C12 C14 C13 . . 120.5(2) ?
C12 C14 H5 . . 119.7 ?
C13 C14 H5 . . 119.7 ?
N1 C15 C16 . . 103.06(12) ?
N1 C15 C26 . . 108.76(12) ?
C16 C15 C26 . . 115.41(12) ?
N1 C15 H26 . . 109.8 ?
C16 C15 H26 . . 109.8 ?
C26 C15 H26 . . 109.8 ?
C7 C16 C19 . . 132.01(14) ?
C7 C16 C15 . . 107.41(13) ?
C19 C16 C15 . . 120.58(14) ?
C18 C17 C3 . . 120.34(15) ?
C18 C17 H8 . . 119.8 ?
C3 C17 H8 . . 119.8 ?
C17 C18 C6 . . 120.82(15) ?
C17 C18 H9 . . 119.6 ?
C6 C18 H9 . . 119.6 ?
O3 C19 C16 . . 119.41(15) ?
O3 C19 C20 . . 119.16(15) ?
C16 C19 C20 . . 121.37(14) ?
C25 C20 C21 . . 119.11(16) ?
C25 C20 C19 . . 122.02(16) ?
C21 C20 C19 . . 118.80(16) ?
C22 C21 C20 . . 120.5(2) ?
C22 C21 H16 . . 119.8 ?
C20 C21 H16 . . 119.8 ?
C23 C22 C21 . . 120.2(2) ?
C23 C22 H20 . . 119.9 ?
C21 C22 H20 . . 119.9 ?
C22 C23 C24 . . 120.3(2) ?
C22 C23 H17 . . 119.8 ?
C24 C23 H17 . . 119.8 ?
C23 C24 C25 . . 120.4(2) ?
C23 C24 H18 . . 119.8 ?
C25 C24 H18 . . 119.8 ?
C20 C25 C24 . . 119.49(19) ?
C20 C25 H19 . . 120.3 ?
C24 C25 H19 . . 120.3 ?
C27 C26 C31 . . 118.20(15) ?
C27 C26 C15 . . 120.06(14) ?
C31 C26 C15 . . 121.56(14) ?
C26 C27 C28 . . 121.03(17) ?
C26 C27 H21 . . 119.5 ?
C28 C27 H21 . . 119.5 ?
C29 C28 C27 . . 120.03(18) ?
C29 C28 H22 . . 120.0 ?
C27 C28 H22 . . 120.0 ?
C28 C29 C30 . . 119.94(18) ?
C28 C29 H25 . . 120.0 ?
C30 C29 H25 . . 120.0 ?
C29 C30 C31 . . 120.09(18) ?
C29 C30 H23 . . 120.0 ?
C31 C30 H23 . . 120.0 ?
C30 C31 C26 . . 120.72(17) ?
C30 C31 H24 . . 119.6 ?
C26 C31 H24 . . 119.6 ?

loop_
_geom_bond_atom_site_label_1
_geom_bond_atom_site_label_2
_geom_bond_site_symmetry_2
_geom_bond_distance
_geom_bond_publ_flag
O1 C3 . 1.3572(18) ?
O1 C2 . 1.434(2) ?
O2 C7 . 1.3665(17) ?
O2 N1 . 1.4802(15) ?
O3 C19 . 1.226(2) ?
N1 C8 . 1.471(2) ?
N1 C15 . 1.4960(19) ?
C1 C2 . 1.499(3) ?
C1 H10 . 0.96 ?
C1 H1 . 0.96 ?
C1 H11 . 0.96 ?
C2 H12 . 0.97 ?
C2 H13 . 0.97 ?
C3 C4 . 1.385(2) ?
C3 C17 . 1.391(2) ?
C4 C5 . 1.378(2) ?
C4 H14 . 0.93 ?
C5 C6 . 1.385(2) ?
C5 H15 . 0.93 ?
C6 C18 . 1.395(2) ?
C6 C7 . 1.461(2) ?
C7 C16 . 1.350(2) ?
C8 C9 . 1.506(2) ?
C8 H6 . 0.97 ?
C8 H7 . 0.97 ?
C9 C13 . 1.367(3) ?
C9 C10 . 1.383(2) ?
C10 C11 . 1.374(2) ?
C10 H3 . 0.93 ?
C11 C12 . 1.362(3) ?
C11 H27 . 0.93 ?
C12 C14 . 1.366(3) ?
C12 H2 . 0.93 ?
C13 C14 . 1.381(3) ?
C13 H4 . 0.93 ?
C14 H5 . 0.93 ?
C15 C16 . 1.511(2) ?
C15 C26 . 1.512(2) ?
C15 H26 . 0.98 ?
C16 C19 . 1.451(2) ?
C17 C18 . 1.369(2) ?
C17 H8 . 0.93 ?
C18 H9 . 0.93 ?
C19 C20 . 1.497(2) ?
C20 C25 . 1.385(2) ?
C20 C21 . 1.387(2) ?
C21 C22 . 1.380(3) ?
C21 H16 . 0.93 ?
C22 C23 . 1.357(3) ?
C22 H20 . 0.93 ?
C23 C24 . 1.372(3) ?
C23 H17 . 0.93 ?
C24 C25 . 1.390(3) ?
C24 H18 . 0.93 ?
C25 H19 . 0.93 ?
C26 C27 . 1.378(2) ?
C26 C31 . 1.383(2) ?
C27 C28 . 1.381(3) ?
C27 H21 . 0.93 ?
C28 C29 . 1.361(3) ?
C28 H22 . 0.93 ?
C29 C30 . 1.374(3) ?
C29 H25 . 0.93 ?
C30 C31 . 1.377(3) ?
C30 H23 . 0.93 ?
C31 H24 . 0.93 ?

loop_
_geom_torsion_atom_site_label_1
_geom_torsion_atom_site_label_2
_geom_torsion_atom_site_label_3
_geom_torsion_atom_site_label_4
_geom_torsion_site_symmetry_1
_geom_torsion_site_symmetry_2
_geom_torsion_site_symmetry_3
_geom_torsion_site_symmetry_4
_geom_torsion
_geom_torsion_publ_flag
C7 O2 N1 C8 . . . . -100.47(14) ?
C7 O2 N1 C15 . . . . 18.22(15) ?
C3 O1 C2 C1 . . . . 174.37(16) ?
C2 O1 C3 C4 . . . . 2.8(2) ?
C2 O1 C3 C17 . . . . -177.44(15) ?
O1 C3 C4 C5 . . . . -179.92(15) ?
C17 C3 C4 C5 . . . . 0.4(2) ?
C3 C4 C5 C6 . . . . 0.2(3) ?
C4 C5 C6 C18 . . . . -1.0(3) ?
C4 C5 C6 C7 . . . . -176.60(15) ?
N1 O2 C7 C16 . . . . -6.70(17) ?
N1 O2 C7 C6 . . . . 178.85(12) ?
C5 C6 C7 C16 . . . . -35.4(3) ?
C18 C6 C7 C16 . . . . 149.07(19) ?
C5 C6 C7 O2 . . . . 137.41(16) ?
C18 C6 C7 O2 . . . . -38.1(2) ?
O2 N1 C8 C9 . . . . -175.84(12) ?
C15 N1 C8 C9 . . . . 71.45(16) ?
N1 C8 C9 C13 . . . . -122.75(18) ?
N1 C8 C9 C10 . . . . 54.5(2) ?
C13 C9 C10 C11 . . . . 0.3(3) ?
C8 C9 C10 C11 . . . . -176.99(16) ?
C9 C10 C11 C12 . . . . 0.1(3) ?
C10 C11 C12 C14 . . . . -0.6(3) ?
C10 C9 C13 C14 . . . . -0.3(3) ?
C8 C9 C13 C14 . . . . 177.05(18) ?
C11 C12 C14 C13 . . . . 0.7(3) ?
C9 C13 C14 C12 . . . . -0.2(3) ?
C8 N1 C15 C16 . . . . 91.94(14) ?
O2 N1 C15 C16 . . . . -21.63(14) ?
C8 N1 C15 C26 . . . . -145.10(13) ?
O2 N1 C15 C26 . . . . 101.33(13) ?
O2 C7 C16 C19 . . . . 173.09(16) ?
C6 C7 C16 C19 . . . . -14.1(3) ?
O2 C7 C16 C15 . . . . -7.84(18) ?
C6 C7 C16 C15 . . . . 164.95(17) ?
N1 C15 C16 C7 . . . . 18.64(16) ?
C26 C15 C16 C7 . . . . -99.77(16) ?
N1 C15 C16 C19 . . . . -162.17(14) ?
C26 C15 C16 C19 . . . . 79.43(19) ?
O1 C3 C17 C18 . . . . -179.86(15) ?
C4 C3 C17 C18 . . . . -0.1(3) ?
C3 C17 C18 C6 . . . . -0.7(3) ?
C5 C6 C18 C17 . . . . 1.2(3) ?
C7 C6 C18 C17 . . . . 176.87(16) ?
C7 C16 C19 O3 . . . . 165.42(19) ?
C15 C16 C19 O3 . . . . -13.5(3) ?
C7 C16 C19 C20 . . . . -17.5(3) ?
C15 C16 C19 C20 . . . . 163.52(15) ?
O3 C19 C20 C25 . . . . 134.3(2) ?
C16 C19 C20 C25 . . . . -42.8(2) ?
O3 C19 C20 C21 . . . . -42.6(3) ?
C16 C19 C20 C21 . . . . 140.32(17) ?
C25 C20 C21 C22 . . . . 1.7(3) ?
C19 C20 C21 C22 . . . . 178.66(17) ?
C20 C21 C22 C23 . . . . -1.6(3) ?
C21 C22 C23 C24 . . . . 0.4(3) ?
C22 C23 C24 C25 . . . . 0.8(3) ?
C21 C20 C25 C24 . . . . -0.5(3) ?
C19 C20 C25 C24 . . . . -177.41(17) ?
C23 C24 C25 C20 . . . . -0.7(3) ?
N1 C15 C26 C27 . . . . 103.72(17) ?
C16 C15 C26 C27 . . . . -141.09(16) ?
N1 C15 C26 C31 . . . . -71.33(18) ?
C16 C15 C26 C31 . . . . 43.9(2) ?
C31 C26 C27 C28 . . . . 0.1(3) ?
C15 C26 C27 C28 . . . . -175.12(16) ?
C26 C27 C28 C29 . . . . 0.6(3) ?
C27 C28 C29 C30 . . . . -0.6(3) ?
C28 C29 C30 C31 . . . . -0.1(3) ?
C29 C30 C31 C26 . . . . 0.8(3) ?
C27 C26 C31 C30 . . . . -0.8(3) ?
C15 C26 C31 C30 . . . . 174.37(16) ?
